data_4022563
loop_
_publ_author_name
'Bao-Qing Ma'
'Yuegang Zhang'
'Philip Coppens'

_publ_section_title
;
 Multiple Conformations of Benzil in Resorcinarene-Based
 Supramolecular Host Matrixes
;
_journal_name_full 'Journal of Organic Chemistry'
_journal_page_first 9467
_journal_page_last 9472
_journal_paper_doi 10.1021/jo035169k
_journal_volume 68
_journal_year 2003
_chemical_formula_sum 'C76 H75 N8 O11'
_chemical_formula_weight 1276.44
_chemical_name_systematic
; 
 ? 
;
_space_group_IT_number 11
_symmetry_cell_setting monoclinic
_symmetry_space_group_name_Hall '-P 2yb'
_symmetry_space_group_name_H-M 'P 1 21/m 1'
_atom_sites_solution_hydrogens geom
_atom_sites_solution_primary direct
_atom_sites_solution_secondary difmap
_audit_creation_method SHELXL-97
_cell_angle_alpha 90.00
_cell_angle_beta 103.368(3)
_cell_angle_gamma 90.00
_cell_formula_units_Z 2
_cell_length_a 11.1489(13)
_cell_length_b 22.831(3)
_cell_length_c 13.3360(13)
_cell_measurement_temperature 90(1)
_cell_volume 3302.6(6)
_computing_cell_refinement SMART
_computing_data_collection SMART
_computing_data_reduction SAINT
_computing_molecular_graphics XP
_computing_publication_material XCIF
_computing_structure_refinement 'SHELXL-97 (Sheldrick, 1997)'
_computing_structure_solution 'SHELXS-97 (Sheldrick, 1990)'
_diffrn_ambient_temperature 90(1)
_diffrn_measured_fraction_theta_full 0.928
_diffrn_measured_fraction_theta_max 0.928
_diffrn_measurement_device_type 'SMART CCD 1000'
_diffrn_radiation_monochromator graphite
_diffrn_radiation_source 'fine-focus sealed tube'
_diffrn_radiation_type MoK\a
_diffrn_radiation_wavelength 0.71073
_diffrn_reflns_av_R_equivalents 0.0648
_diffrn_reflns_av_sigmaI/netI 0.0357
_diffrn_reflns_limit_h_max 16
_diffrn_reflns_limit_h_min -16
_diffrn_reflns_limit_k_max 33
_diffrn_reflns_limit_k_min -32
_diffrn_reflns_limit_l_max 18
_diffrn_reflns_limit_l_min -18
_diffrn_reflns_number 74442
_diffrn_reflns_theta_full 31.25
_diffrn_reflns_theta_max 31.25
_diffrn_reflns_theta_min 1.57
_exptl_absorpt_coefficient_mu 0.087
_exptl_crystal_colour orange
_exptl_crystal_density_diffrn 1.284
_exptl_crystal_density_method 'not measured'
_exptl_crystal_description block
_exptl_crystal_F_000 1350
_exptl_crystal_size_max 0.34
_exptl_crystal_size_mid 0.28
_exptl_crystal_size_min 0.16
_refine_diff_density_max 0.773
_refine_diff_density_min -0.961
_refine_diff_density_rms 0.084
_refine_ls_extinction_method none
_refine_ls_goodness_of_fit_ref 1.057
_refine_ls_hydrogen_treatment mixed
_refine_ls_matrix_type full
_refine_ls_number_parameters 618
_refine_ls_number_reflns 10230
_refine_ls_number_restraints 3
_refine_ls_restrained_S_all 1.057
_refine_ls_R_factor_all 0.0851
_refine_ls_R_factor_gt 0.0633
_refine_ls_shift/su_max 0.001
_refine_ls_shift/su_mean 0.000
_refine_ls_structure_factor_coef Fsqd
_refine_ls_weighting_details 'calc w=1/[\s^2^(Fo^2^)+(0.0837P)^2^+2.7620P] where P=(Fo^2^+2Fc^2^)/3'
_refine_ls_weighting_scheme calc
_refine_ls_wR_factor_gt 0.1564
_refine_ls_wR_factor_ref 0.1759
_reflns_number_gt 7756
_reflns_number_total 10230
_reflns_threshold_expression >2sigma(I)
_cod_data_source_file jo035169ksi20030821_121329.cif
_cod_data_source_block p21m
_cod_original_sg_symbol_H-M 'P 21/m'
_cod_database_code 4022563

loop_
_symmetry_equiv_pos_as_xyz
'x, y, z'
'-x, y+1/2, -z'
'-x, -y, -z'
'x, -y-1/2, z'

loop_
_atom_site_label
_atom_site_type_symbol
_atom_site_fract_x
_atom_site_fract_y
_atom_site_fract_z
_atom_site_U_iso_or_equiv
_atom_site_adp_type
_atom_site_occupancy
_atom_site_symmetry_multiplicity
_atom_site_calc_flag
_atom_site_refinement_flags
O1 O 0.23280(11) 0.64701(6) 0.51534(9) 0.0209(2) Uani 1 1 d .
O2 O 0.42479(10) 0.58163(5) 0.48345(9) 0.0193(2) Uani 1 1 d .
O3 O 0.78161(10) 0.57494(5) 0.34130(9) 0.0189(2) Uani 1 1 d .
O4 O 0.93025(11) 0.64711(6) 0.26610(10) 0.0222(3) Uani 1 1 d .
O5 O 0.2682(2) 0.7500 0.02685(15) 0.0320(4) Uani 1 2 d S
O6 O 0.2160(3) 0.65269(12) -0.1479(3) 0.0384(7) Uani 0.50 1 d P
O7 O 0.5830(4) 0.7500 0.5136(3) 0.1013(15) Uani 1 2 d SD
H7 H 0.5091 0.7500 0.4864 0.152 Uiso 1 2 calc SRD
N1 N 0.89960(12) 0.54915(6) 0.53008(10) 0.0188(3) Uani 1 1 d .
N2 N 1.40883(13) 0.43267(7) 1.33584(10) 0.0199(3) Uani 1 1 d .
N3 N 1.10138(13) 0.50173(6) 0.89129(10) 0.0198(3) Uani 1 1 d .
N4 N 1.18289(13) 0.49504(6) 0.98709(10) 0.0200(3) Uani 1 1 d .
C1 C 0.2299(2) 0.7500 0.50938(17) 0.0184(4) Uani 1 2 d S
C2 C 0.24381(13) 0.69729(7) 0.46160(12) 0.0164(3) Uani 1 1 d .
C3 C 0.26875(13) 0.69618(7) 0.36324(11) 0.0137(3) Uani 1 1 d .
C4 C 0.28198(18) 0.7500 0.31738(16) 0.0136(4) Uani 1 2 d S
H4A H 0.304(3) 0.7500 0.248(2) 0.015(7) Uiso 1 2 d S
C5 C 0.28041(13) 0.63864(6) 0.30827(11) 0.0132(3) Uani 1 1 d .
H5A H 0.2430(18) 0.6082(9) 0.3423(15) 0.015(5) Uiso 1 1 d .
C6 C 0.20446(14) 0.63879(7) 0.19655(12) 0.0163(3) Uani 1 1 d .
H6A H 0.2331(18) 0.6691(9) 0.1545(15) 0.016(5) Uiso 1 1 d .
C7 C 0.41485(13) 0.62271(6) 0.31705(11) 0.0129(3) Uani 1 1 d .
C8 C 0.48252(13) 0.59502(7) 0.40558(11) 0.0148(3) Uani 1 1 d .
C9 C 0.60460(14) 0.57888(7) 0.41399(11) 0.0160(3) Uani 1 1 d .
H9A H 0.645(2) 0.5583(10) 0.4721(17) 0.023(5) Uiso 1 1 d .
C10 C 0.66242(13) 0.59194(7) 0.33471(11) 0.0146(3) Uani 1 1 d .
C11 C 0.59935(13) 0.62097(6) 0.24562(11) 0.0135(3) Uani 1 1 d .
C12 C 0.47608(13) 0.63511(6) 0.23939(11) 0.0134(3) Uani 1 1 d .
H12A H 0.4310(19) 0.6556(9) 0.1777(16) 0.019(5) Uiso 1 1 d .
C13 C 0.66744(13) 0.63848(7) 0.16326(11) 0.0144(3) Uani 1 1 d .
H13A H 0.7285(18) 0.6063(9) 0.1627(15) 0.014(5) Uiso 1 1 d .
C14 C 0.58412(15) 0.63985(7) 0.05421(12) 0.0181(3) Uani 1 1 d .
H14B H 0.5199(19) 0.6686(9) 0.0441(16) 0.018(5) Uiso 1 1 d .
H14A H 0.632(2) 0.6484(10) 0.0032(17) 0.024(5) Uiso 1 1 d .
C15 C 0.73636(13) 0.69620(7) 0.19146(11) 0.0142(3) Uani 1 1 d .
C16 C 0.67684(19) 0.7500 0.17037(16) 0.0142(4) Uani 1 2 d S
H16A H 0.592(3) 0.7500 0.137(2) 0.019(7) Uiso 1 2 d S
C17 C 0.86226(14) 0.69727(7) 0.23996(12) 0.0167(3) Uani 1 1 d .
C18 C 0.9244(2) 0.7500 0.26274(17) 0.0182(4) Uani 1 2 d S
H18A H 1.011(3) 0.7500 0.295(2) 0.017(7) Uiso 1 2 d S
C19 C 0.88059(15) 0.50685(7) 0.59445(12) 0.0190(3) Uani 1 1 d .
C20 C 0.95969(14) 0.49648(7) 0.68893(12) 0.0175(3) Uani 1 1 d .
H20A H 0.942(2) 0.4661(11) 0.7338(18) 0.030(6) Uiso 1 1 d .
C21 C 1.06504(14) 0.53100(7) 0.71927(11) 0.0167(3) Uani 1 1 d .
C22 C 1.08547(15) 0.57467(8) 0.65228(12) 0.0197(3) Uani 1 1 d .
C23 C 1.00045(15) 0.58240(8) 0.55942(13) 0.0203(3) Uani 1 1 d .
H23A H 1.012(2) 0.6114(10) 0.5136(17) 0.025(5) Uiso 1 1 d .
C24 C 1.15162(14) 0.52083(7) 0.82044(12) 0.0179(3) Uani 1 1 d .
C25 C 1.28712(16) 0.53138(10) 0.83351(15) 0.0279(4) Uani 1 1 d .
C26 C 1.16199(14) 0.45007(7) 1.03822(11) 0.0161(3) Uani 1 1 d .
C27 C 1.06509(17) 0.40522(8) 0.99942(14) 0.0242(3) Uani 1 1 d .
C28 C 1.24640(14) 0.44364(7) 1.14182(11) 0.0156(3) Uani 1 1 d .
C29 C 1.22510(16) 0.40320(8) 1.21380(12) 0.0209(3) Uani 1 1 d .
H29A H 1.153(2) 0.3767(11) 1.2005(19) 0.035(6) Uiso 1 1 d .
C30 C 1.30786(16) 0.39941(8) 1.30905(13) 0.0238(3) Uani 1 1 d .
C31 C 1.42902(15) 0.47166(7) 1.26645(12) 0.0192(3) Uani 1 1 d .
C32 C 1.35145(15) 0.47850(7) 1.17005(12) 0.0186(3) Uani 1 1 d .
C33 C 0.0616(3) 0.7500 -0.0746(2) 0.0325(6) Uani 1 2 d S
C34 C 0.0043(3) 0.7500 0.00729(19) 0.0241(5) Uani 1 2 d S
C35 C -0.1228(3) 0.7500 -0.0125(2) 0.0321(6) Uani 1 2 d S
C36 C -0.1933(3) 0.7500 -0.1129(2) 0.0319(6) Uani 1 2 d S
C37 C -0.1365(3) 0.7500 -0.1948(2) 0.0334(6) Uani 1 2 d S
C38 C -0.0100(3) 0.7500 -0.1757(2) 0.0484(9) Uani 1 2 d S
C39 C 0.1973(3) 0.7500 -0.0530(3) 0.0705(16) Uani 1 2 d S
C40 C 0.2513(4) 0.70318(15) -0.1323(3) 0.0253(7) Uani 0.50 1 d P
C41 C 0.3530(3) 0.72010(16) -0.17601(18) 0.0625(9) Uani 1 1 d .
C42 C 0.4198(4) 0.69074(15) -0.2341(2) 0.0708(11) Uani 1 1 d .
C43 C 0.4886(2) 0.72003(10) -0.29146(17) 0.0367(5) Uani 1 1 d .
C44 C 0.6499(5) 0.7500 0.4381(3) 0.0580(11) Uani 1 2 d SD
C45 C 0.7824(6) 0.7500 0.4914(4) 0.0881(19) Uani 1 2 d S
H1A H 0.216(3) 0.7500 0.579(2) 0.022(7) Uiso 1 2 d S
H1 H 0.285(2) 0.6210(12) 0.5003(19) 0.035(6) Uiso 1 1 d .
H6C H 0.117(2) 0.6457(10) 0.1980(18) 0.027(6) Uiso 1 1 d .
H19A H 0.804(2) 0.4840(11) 0.5683(18) 0.034(6) Uiso 1 1 d .
H43A H 0.532(3) 0.7012(13) -0.339(2) 0.050(8) Uiso 1 1 d .
H31A H 1.504(2) 0.4958(10) 1.2889(16) 0.022(5) Uiso 1 1 d .
H32A H 1.373(2) 0.5084(10) 1.1223(17) 0.027(6) Uiso 1 1 d .
H14C H 0.542(2) 0.6011(10) 0.0381(17) 0.025(5) Uiso 1 1 d .
H6B H 0.213(2) 0.5995(11) 0.1626(18) 0.032(6) Uiso 1 1 d .
H34A H 0.058(4) 0.7500 0.079(3) 0.044(10) Uiso 1 2 d S
H30A H 1.292(2) 0.3726(12) 1.361(2) 0.038(7) Uiso 1 1 d .
H22A H 1.152(2) 0.6016(11) 0.6704(18) 0.030(6) Uiso 1 1 d .
H3 H 0.815(3) 0.5634(14) 0.406(2) 0.055(9) Uiso 1 1 d .
H36A H -0.284(4) 0.7500 -0.128(3) 0.039(10) Uiso 1 2 d S
H25C H 1.308(3) 0.5530(14) 0.780(2) 0.058(9) Uiso 1 1 d .
H4 H 0.884(2) 0.6217(12) 0.2849(19) 0.036(7) Uiso 1 1 d .
H35A H -0.164(4) 0.7500 0.045(4) 0.064(13) Uiso 1 2 d S
H27C H 0.995(3) 0.4220(14) 0.948(2) 0.058(9) Uiso 1 1 d .
H25B H 1.316(3) 0.5539(14) 0.895(2) 0.055(8) Uiso 1 1 d .
H37A H -0.181(4) 0.7500 -0.266(3) 0.054(12) Uiso 1 2 d S
H2 H 0.482(3) 0.5758(13) 0.544(2) 0.053(8) Uiso 1 1 d .
H27B H 1.028(3) 0.3904(15) 1.050(2) 0.060(9) Uiso 1 1 d .
H25A H 1.334(3) 0.4914(16) 0.841(3) 0.069(10) Uiso 1 1 d .
H27A H 1.099(3) 0.3729(18) 0.971(3) 0.081(11) Uiso 1 1 d .
H38A H 0.040(6) 0.7500 -0.226(5) 0.11(2) Uiso 1 2 d S
H42A H 0.427(4) 0.653(2) -0.236(4) 0.113(17) Uiso 1 1 d .
H45B H 0.866(2) 0.7201(11) 0.5331(18) 0.028(6) Uiso 1 1 d D
H44A H 0.633(4) 0.7136(19) 0.387(3) 0.102(14) Uiso 1 1 d .
H45A H 0.854(11) 0.7500 0.457(3) 0.21(4) Uiso 1 2 d SD

loop_
_atom_site_aniso_label
_atom_site_aniso_U_11
_atom_site_aniso_U_22
_atom_site_aniso_U_33
_atom_site_aniso_U_23
_atom_site_aniso_U_13
_atom_site_aniso_U_12
O1 0.0223(6) 0.0237(6) 0.0186(5) 0.0048(4) 0.0085(4) -0.0022(5)
O2 0.0141(5) 0.0307(6) 0.0125(5) 0.0064(4) 0.0020(4) 0.0003(4)
O3 0.0111(5) 0.0293(6) 0.0155(5) 0.0052(4) 0.0012(4) 0.0052(4)
O4 0.0123(5) 0.0236(6) 0.0304(6) 0.0049(5) 0.0046(5) 0.0046(4)
O5 0.0389(11) 0.0345(10) 0.0238(9) 0.000 0.0099(8) 0.000
O6 0.0556(19) 0.0190(12) 0.0460(17) -0.0066(12) 0.0230(15) -0.0058(12)
O7 0.082(3) 0.185(5) 0.0425(17) 0.000 0.0268(17) 0.000
N1 0.0145(6) 0.0243(7) 0.0163(6) 0.0051(5) 0.0010(5) 0.0021(5)
N2 0.0192(6) 0.0256(7) 0.0135(6) 0.0007(5) 0.0009(5) 0.0013(5)
N3 0.0175(6) 0.0252(7) 0.0141(6) 0.0030(5) -0.0017(5) -0.0001(5)
N4 0.0184(6) 0.0253(7) 0.0134(6) 0.0026(5) -0.0022(5) -0.0011(5)
C1 0.0159(10) 0.0267(11) 0.0138(9) 0.000 0.0060(8) 0.000
C2 0.0116(6) 0.0231(7) 0.0147(6) 0.0029(5) 0.0036(5) -0.0020(5)
C3 0.0093(6) 0.0188(7) 0.0124(6) 0.0006(5) 0.0010(5) -0.0007(5)
C4 0.0092(8) 0.0192(9) 0.0121(8) 0.000 0.0019(7) 0.000
C5 0.0098(6) 0.0167(6) 0.0121(6) 0.0009(5) 0.0005(5) -0.0017(5)
C6 0.0111(6) 0.0218(7) 0.0142(6) -0.0009(5) -0.0010(5) -0.0010(5)
C7 0.0100(6) 0.0149(6) 0.0122(6) 0.0003(5) -0.0003(5) -0.0014(5)
C8 0.0130(6) 0.0185(7) 0.0121(6) 0.0016(5) 0.0015(5) -0.0021(5)
C9 0.0137(6) 0.0205(7) 0.0121(6) 0.0030(5) -0.0006(5) 0.0006(5)
C10 0.0098(6) 0.0179(7) 0.0151(6) 0.0003(5) 0.0007(5) -0.0002(5)
C11 0.0127(6) 0.0153(6) 0.0115(6) 0.0001(5) 0.0011(5) -0.0005(5)
C12 0.0118(6) 0.0146(6) 0.0125(6) 0.0009(5) 0.0004(5) -0.0002(5)
C13 0.0119(6) 0.0181(7) 0.0130(6) 0.0007(5) 0.0023(5) 0.0014(5)
C14 0.0191(7) 0.0233(8) 0.0113(6) -0.0007(5) 0.0020(5) -0.0006(6)
C15 0.0118(6) 0.0191(7) 0.0121(6) 0.0007(5) 0.0034(5) 0.0002(5)
C16 0.0109(9) 0.0195(10) 0.0116(8) 0.000 0.0016(7) 0.000
C17 0.0123(6) 0.0220(7) 0.0164(7) 0.0021(5) 0.0042(5) 0.0030(5)
C18 0.0096(9) 0.0261(11) 0.0182(10) 0.000 0.0020(7) 0.000
C19 0.0150(7) 0.0213(7) 0.0187(7) 0.0029(6) -0.0002(5) -0.0003(6)
C20 0.0157(7) 0.0193(7) 0.0164(7) 0.0046(5) 0.0011(5) -0.0006(5)
C21 0.0147(7) 0.0204(7) 0.0139(6) 0.0017(5) 0.0011(5) 0.0013(5)
C22 0.0157(7) 0.0251(8) 0.0171(7) 0.0033(6) 0.0012(6) -0.0030(6)
C23 0.0172(7) 0.0255(8) 0.0178(7) 0.0066(6) 0.0028(6) 0.0000(6)
C24 0.0159(7) 0.0204(7) 0.0152(7) 0.0018(5) -0.0011(5) -0.0002(5)
C25 0.0173(8) 0.0430(11) 0.0209(8) 0.0059(8) -0.0009(6) -0.0062(7)
C26 0.0162(7) 0.0175(7) 0.0130(6) -0.0021(5) 0.0002(5) 0.0012(5)
C27 0.0241(8) 0.0211(8) 0.0221(8) -0.0017(6) -0.0052(6) -0.0045(6)
C28 0.0165(7) 0.0153(6) 0.0134(6) -0.0019(5) 0.0004(5) 0.0011(5)
C29 0.0209(7) 0.0224(8) 0.0175(7) 0.0025(6) 0.0004(6) -0.0046(6)
C30 0.0252(8) 0.0278(8) 0.0165(7) 0.0055(6) 0.0009(6) -0.0036(7)
C31 0.0179(7) 0.0214(7) 0.0165(7) -0.0012(6) 0.0002(6) -0.0013(6)
C32 0.0195(7) 0.0188(7) 0.0153(7) 0.0016(5) -0.0003(6) -0.0025(6)
C33 0.0336(14) 0.0443(16) 0.0215(12) 0.000 0.0100(11) 0.000
C34 0.0365(13) 0.0171(10) 0.0199(11) 0.000 0.0092(10) 0.000
C35 0.0375(15) 0.0358(14) 0.0252(13) 0.000 0.0118(11) 0.000
C36 0.0360(15) 0.0290(13) 0.0304(13) 0.000 0.0072(11) 0.000
C37 0.0413(16) 0.0351(14) 0.0222(12) 0.000 0.0040(11) 0.000
C38 0.0419(18) 0.086(3) 0.0198(13) 0.000 0.0116(12) 0.000
C39 0.0337(18) 0.160(5) 0.0202(14) 0.000 0.0110(13) 0.000
C40 0.0340(19) 0.0177(15) 0.0242(16) -0.0010(12) 0.0069(14) -0.0020(13)
C41 0.0472(14) 0.117(3) 0.0270(10) -0.0227(12) 0.0153(10) -0.0424(15)
C42 0.119(3) 0.0568(18) 0.0516(16) -0.0274(14) 0.0500(18) -0.0523(19)
C43 0.0396(11) 0.0380(11) 0.0354(11) -0.0067(9) 0.0146(9) -0.0060(9)
C44 0.109(4) 0.0406(19) 0.0314(17) 0.000 0.030(2) 0.000
C45 0.078(4) 0.139(6) 0.062(3) 0.000 0.046(3) 0.000

loop_
_atom_type_symbol
_atom_type_description
_atom_type_scat_dispersion_real
_atom_type_scat_dispersion_imag
_atom_type_scat_source
C C 0.0033 0.0016 'International Tables Vol C Tables 4.2.6.8 and 6.1.1.4'
H H 0.0000 0.0000 'International Tables Vol C Tables 4.2.6.8 and 6.1.1.4'
N N 0.0061 0.0033 'International Tables Vol C Tables 4.2.6.8 and 6.1.1.4'
O O 0.0106 0.0060 'International Tables Vol C Tables 4.2.6.8 and 6.1.1.4'

loop_
_geom_angle_atom_site_label_1
_geom_angle_atom_site_label_2
_geom_angle_atom_site_label_3
_geom_angle
_geom_angle_site_symmetry_1
_geom_angle_site_symmetry_3
C23 N1 C19 117.90(13) . .
C30 N2 C31 117.29(14) . .
C24 N3 N4 114.18(13) . .
C26 N4 N3 114.48(13) . .
C2 C1 C2 120.4(2) 4_575 .
O1 C2 C1 116.90(14) . .
O1 C2 C3 122.26(14) . .
C1 C2 C3 120.84(15) . .
C4 C3 C2 117.25(15) . .
C4 C3 C5 121.24(13) . .
C2 C3 C5 121.51(13) . .
C3 C4 C3 123.42(19) 4_575 .
C7 C5 C3 111.18(12) . .
C7 C5 C6 112.85(12) . .
C3 C5 C6 112.08(12) . .
C12 C7 C8 117.26(13) . .
C12 C7 C5 122.50(12) . .
C8 C7 C5 120.24(13) . .
O2 C8 C9 120.02(13) . .
O2 C8 C7 118.87(13) . .
C9 C8 C7 121.06(13) . .
C8 C9 C10 119.92(13) . .
O3 C10 C9 120.28(13) . .
O3 C10 C11 118.61(13) . .
C9 C10 C11 121.09(13) . .
C12 C11 C10 117.04(13) . .
C12 C11 C13 122.94(13) . .
C10 C11 C13 119.95(13) . .
C7 C12 C11 123.59(13) . .
C11 C13 C15 110.75(12) . .
C11 C13 C14 113.24(12) . .
C15 C13 C14 112.06(12) . .
C16 C15 C17 117.17(15) . .
C16 C15 C13 121.44(13) . .
C17 C15 C13 121.39(13) . .
C15 C16 C15 123.64(19) 4_575 .
O4 C17 C18 116.73(14) . .
O4 C17 C15 122.49(14) . .
C18 C17 C15 120.78(15) . .
C17 C18 C17 120.4(2) 4_575 .
N1 C19 C20 123.04(15) . .
C19 C20 C21 119.02(14) . .
C22 C21 C20 118.06(14) . .
C22 C21 C24 121.78(14) . .
C20 C21 C24 120.16(14) . .
C23 C22 C21 119.01(15) . .
N1 C23 C22 122.95(15) . .
N3 C24 C21 114.85(14) . .
N3 C24 C25 124.71(14) . .
C21 C24 C25 120.42(14) . .
N4 C26 C28 114.75(14) . .
N4 C26 C27 124.81(14) . .
C28 C26 C27 120.41(14) . .
C29 C28 C32 117.34(14) . .
C29 C28 C26 122.27(14) . .
C32 C28 C26 120.39(14) . .
C30 C29 C28 119.27(15) . .
N2 C30 C29 123.33(16) . .
N2 C31 C32 123.26(15) . .
C31 C32 C28 119.51(15) . .
C34 C33 C38 119.7(3) . .
C34 C33 C39 119.0(3) . .
C38 C33 C39 121.4(3) . .
C35 C34 C33 119.3(3) . .
C34 C35 C36 120.8(3) . .
C37 C36 C35 120.1(3) . .
C38 C37 C36 119.5(3) . .
C37 C38 C33 120.7(3) . .
O5 C39 C33 128.7(3) . .
O5 C39 C40 107.6(3) . 4_575
C33 C39 C40 111.8(2) . 4_575
O5 C39 C40 107.6(3) . .
C33 C39 C40 111.8(2) . .
C40 C39 C40 77.5(3) 4_575 .
O6 C40 C41 115.9(3) . .
O6 C40 C39 123.4(3) . .
C41 C40 C39 120.3(3) . .
C41 C41 C42 119.34(19) 4_575 .
C41 C41 C40 105.5(2) 4_575 .
C42 C41 C40 132.8(3) . .
C41 C42 C43 121.6(3) . .
C43 C43 C42 119.09(18) 4_575 .
O7 C44 C45 107.2(4) . .

loop_
_geom_bond_atom_site_label_1
_geom_bond_atom_site_label_2
_geom_bond_distance
_geom_bond_site_symmetry_2
O1 C2 1.3736(19) .
O2 C8 1.3767(18) .
O3 C10 1.3676(18) .
O4 C17 1.3731(19) .
O5 C39 1.170(4) .
O6 C40 1.220(4) .
O7 C44 1.385(5) .
N1 C23 1.338(2) .
N1 C19 1.341(2) .
N2 C30 1.336(2) .
N2 C31 1.340(2) .
N3 C24 1.281(2) .
N3 N4 1.3945(18) .
N4 C26 1.283(2) .
C1 C2 1.3872(19) 4_575
C1 C2 1.3872(19) .
C2 C3 1.403(2) .
C3 C4 1.3956(18) .
C3 C5 1.524(2) .
C4 C3 1.3955(18) 4_575
C5 C7 1.520(2) .
C5 C6 1.534(2) .
C7 C12 1.395(2) .
C7 C8 1.397(2) .
C8 C9 1.389(2) .
C9 C10 1.392(2) .
C10 C11 1.400(2) .
C11 C12 1.395(2) .
C11 C13 1.526(2) .
C13 C15 1.528(2) .
C13 C14 1.534(2) .
C15 C16 1.3936(18) .
C15 C17 1.403(2) .
C16 C15 1.3936(18) 4_575
C17 C18 1.3873(19) .
C18 C17 1.3873(19) 4_575
C19 C20 1.381(2) .
C20 C21 1.394(2) .
C21 C22 1.392(2) .
C21 C24 1.485(2) .
C22 C23 1.386(2) .
C24 C25 1.500(2) .
C26 C28 1.488(2) .
C26 C27 1.492(2) .
C28 C29 1.391(2) .
C28 C32 1.394(2) .
C29 C30 1.389(2) .
C31 C32 1.382(2) .
C33 C34 1.387(4) .
C33 C38 1.399(4) .
C33 C39 1.473(5) .
C34 C35 1.381(4) .
C35 C36 1.387(4) .
C36 C37 1.383(4) .
C37 C38 1.374(5) .
C39 C40 1.709(4) 4_575
C39 C40 1.709(4) .
C40 C41 1.442(4) .
C41 C41 1.366(7) 4_575
C41 C42 1.368(4) .
C42 C43 1.375(3) .
C43 C43 1.369(5) 4_575
C44 C45 1.484(8) .

loop_
_geom_hbond_atom_site_label_D
_geom_hbond_atom_site_label_H
_geom_hbond_atom_site_label_A
_geom_hbond_distance_DH
_geom_hbond_distance_HA
_geom_hbond_distance_DA
_geom_hbond_angle_DHA
_geom_hbond_site_symmetry_A
O1 H1 O2 0.89(3) 1.85(3) 2.7225(18) 165(2) .
O2 H2 N2 0.91(3) 1.79(3) 2.6997(17) 177(3) 3_767
O3 H3 N1 0.89(3) 1.74(3) 2.6238(17) 170(3) .
O4 H4 O3 0.85(3) 1.85(3) 2.6898(18) 171(3) .
